data_4103335
loop_
_publ_author_name
'David P. Mills'
'Lyndsay Soutar'
'William Lewis'
'Alexander J. Blake'
'Stephen T. Liddle'

_publ_section_title
;
 Regioselective C-H Activation and Sequential C-C and C-O Bond Formation
 Reactions of Aryl Ketones Promoted by an Yttrium Carbene
;
_journal_name_full 'Journal of the American Chemical Society'
_journal_page_first 14379
_journal_page_last 14381
_journal_paper_doi 10.1021/ja107958u
_journal_volume 132
_journal_year 2010
_chemical_formula_moiety 'C74 H79 N2 O3 P2 Si3 Y, 0.5(C7 H8)'
_chemical_formula_sum 'C77.5 H83 N2 O3 P2 Si3 Y'
_chemical_formula_weight 1325.58
_chemical_name_systematic
; 
 ? 
;
_space_group_IT_number 2
_symmetry_cell_setting triclinic
_symmetry_space_group_name_Hall '-P 1'
_symmetry_space_group_name_H-M 'P -1'
_atom_sites_solution_hydrogens 'geom, Me from difmap'
_atom_sites_solution_primary direct
_atom_sites_solution_secondary difmap
_audit_creation_method 'enCIFer editing of SHELXL97 CIF output'
_cell_angle_alpha 73.018(3)
_cell_angle_beta 77.028(3)
_cell_angle_gamma 64.946(3)
_cell_formula_units_Z 2
_cell_length_a 13.2474(4)
_cell_length_b 13.4280(4)
_cell_length_c 22.4888(7)
_cell_measurement_reflns_used 23481
_cell_measurement_temperature 90(2)
_cell_measurement_theta_max 74.37
_cell_measurement_theta_min 3.7
_cell_volume 3442.5(2)
_computing_cell_refinement
;
CrysAlisPro, Oxford Diffraction Ltd.,
Version 1.171.33.52 (release 06-11-2009 CrysAlis171 .NET)
(compiled Nov  6 2009,16:24:50)
;
_computing_data_collection
;
CrysAlisPro, Oxford Diffraction Ltd.,
Version 1.171.33.52 (release 06-11-2009 CrysAlis171 .NET)
(compiled Nov  6 2009,16:24:50)
;
_computing_data_reduction
;
CrysAlisPro, Oxford Diffraction Ltd.,
Version 1.171.33.52 (release 06-11-2009 CrysAlis171 .NET)
(compiled Nov  6 2009,16:24:50)
;
_computing_molecular_graphics ' ? '
_computing_publication_material 'enCIFer (Allen et al., 2004); PLATON (Spek, 2009)'
_computing_structure_refinement 'SHELXL97 (Sheldrick, 2008)'
_computing_structure_solution ' ? '
_diffrn_ambient_temperature 90(2)
_diffrn_detector_area_resol_mean 10.3613
_diffrn_measured_fraction_theta_full 0.997
_diffrn_measured_fraction_theta_max 0.997
_diffrn_measurement_device_type 'SuperNova, Single source at offset), Atlas'
_diffrn_measurement_method '\w scans'
_diffrn_radiation_monochromator mirror
_diffrn_radiation_source 'SuperNova (Cu) X-ray Source'
_diffrn_radiation_type CuK\a
_diffrn_radiation_wavelength 1.54184
_diffrn_reflns_av_R_equivalents 0.0340
_diffrn_reflns_av_sigmaI/netI 0.0350
_diffrn_reflns_limit_h_max 15
_diffrn_reflns_limit_h_min -15
_diffrn_reflns_limit_k_max 16
_diffrn_reflns_limit_k_min -14
_diffrn_reflns_limit_l_max 26
_diffrn_reflns_limit_l_min -26
_diffrn_reflns_number 35719
_diffrn_reflns_theta_full 67.50
_diffrn_reflns_theta_max 67.50
_diffrn_reflns_theta_min 3.73
_diffrn_standards_number 0
_exptl_absorpt_coefficient_mu 2.513
_exptl_absorpt_correction_T_max 1.00
_exptl_absorpt_correction_T_min 0.73
_exptl_absorpt_correction_type multi-scan
_exptl_absorpt_process_details
;
CrysAlisPro, Oxford Diffraction Ltd., 
Version 1.171.33.52 (release 06-11-2009 CrysAlis171 .NET) 
(compiled Nov  6 2009,16:24:50) 
empirical absorption correction using spherical harmonics, 
implemented in SCALE3 ABSPACK scaling algorithm. 
;
_exptl_crystal_colour Colourless
_exptl_crystal_density_diffrn 1.279
_exptl_crystal_density_method 'not measured'
_exptl_crystal_description Plate
_exptl_crystal_F_000 1394
_exptl_crystal_size_max 0.21
_exptl_crystal_size_mid 0.13
_exptl_crystal_size_min 0.05
_refine_diff_density_max 1.182
_refine_diff_density_min -0.680
_refine_diff_density_rms 0.074
_refine_ls_extinction_method none
_refine_ls_goodness_of_fit_ref 1.060
_refine_ls_hydrogen_treatment constr
_refine_ls_matrix_type full
_refine_ls_number_parameters 775
_refine_ls_number_reflns 12339
_refine_ls_number_restraints 5
_refine_ls_restrained_S_all 1.062
_refine_ls_R_factor_all 0.0603
_refine_ls_R_factor_gt 0.0475
_refine_ls_shift/su_max 0.001
_refine_ls_shift/su_mean 0.000
_refine_ls_structure_factor_coef Fsqd
_refine_ls_weighting_details 'calc w=1/[\s^2^(Fo^2^)+(0.0473P)^2^+7.2038P] where P=(Fo^2^+2Fc^2^)/3'
_refine_ls_weighting_scheme calc
_refine_ls_wR_factor_gt 0.1179
_refine_ls_wR_factor_ref 0.1234
_reflns_number_gt 10071
_reflns_number_total 12339
_reflns_threshold_expression I>2\s(I)
_cod_data_source_file ja107958u_si_003.cif
_cod_data_source_block ylssik
_cod_original_cell_volume 3442.50(17)
_cod_original_formula_sum 'C77.50 H83 N2 O3 P2 Si3 Y'
_cod_database_code 4103335

loop_
_symmetry_equiv_pos_as_xyz
'x, y, z'
'-x, -y, -z'

loop_
_atom_site_label
_atom_site_type_symbol
_atom_site_fract_x
_atom_site_fract_y
_atom_site_fract_z
_atom_site_U_iso_or_equiv
_atom_site_adp_type
_atom_site_occupancy
_atom_site_symmetry_multiplicity
_atom_site_calc_flag
_atom_site_refinement_flags
Y1 Y 0.74244(2) 0.86919(3) 0.280859(14) 0.02324(9) Uani 1 1 d .
P1 P 0.92604(7) 0.84753(7) 0.35465(4) 0.02297(18) Uani 1 1 d .
P2 P 0.99196(7) 0.73201(7) 0.24285(4) 0.02308(18) Uani 1 1 d .
Si1 Si 0.71095(8) 0.86724(10) 0.44423(5) 0.0336(2) Uani 1 1 d .
Si2 Si 0.86525(9) 0.59433(9) 0.23574(6) 0.0391(3) Uani 1 1 d .
Si3 Si 0.27257(9) 1.09495(10) 0.25373(6) 0.0426(3) Uani 1 1 d .
O1 O 0.59068(19) 0.8517(2) 0.29979(12) 0.0327(6) Uani 1 1 d .
O2 O 0.7082(2) 1.0258(2) 0.21929(11) 0.0331(6) Uani 1 1 d .
O3 O 0.5952(2) 1.2109(2) 0.18028(12) 0.0343(6) Uani 1 1 d .
N1 N 0.8044(2) 0.8422(2) 0.37732(13) 0.0253(6) Uani 1 1 d .
N2 N 0.8799(2) 0.7114(2) 0.24508(14) 0.0265(6) Uani 1 1 d .
C1 C 0.9587(3) 0.8457(3) 0.27586(15) 0.0237(7) Uani 1 1 d .
H1A H 0.9786 0.9096 0.2481 0.028 Uiso 1 1 calc R
C2 C 1.0333(3) 0.7376(3) 0.40167(16) 0.0266(7) Uani 1 1 d .
C3 C 1.0076(3) 0.6730(3) 0.45885(17) 0.0342(8) Uani 1 1 d .
H3A H 0.9315 0.6851 0.4747 0.041 Uiso 1 1 calc R
C4 C 1.0937(3) 0.5900(4) 0.49320(18) 0.0419(10) Uani 1 1 d .
H4A H 1.0761 0.5459 0.5324 0.050 Uiso 1 1 calc R
C5 C 1.2043(3) 0.5722(4) 0.47021(19) 0.0405(9) Uani 1 1 d .
H5A H 1.2626 0.5168 0.4940 0.049 Uiso 1 1 calc R
C6 C 1.2304(3) 0.6347(3) 0.41264(18) 0.0328(8) Uani 1 1 d .
H6A H 1.3066 0.6209 0.3965 0.039 Uiso 1 1 calc R
C7 C 1.1459(3) 0.7173(3) 0.37848(17) 0.0290(8) Uani 1 1 d .
H7A H 1.1642 0.7605 0.3391 0.035 Uiso 1 1 calc R
C8 C 0.9284(3) 0.9785(3) 0.36104(16) 0.0275(7) Uani 1 1 d .
C9 C 0.9878(3) 0.9813(3) 0.40386(18) 0.0341(8) Uani 1 1 d .
H9A H 1.0341 0.9128 0.4283 0.041 Uiso 1 1 calc R
C10 C 0.9796(3) 1.0838(4) 0.4111(2) 0.0421(9) Uani 1 1 d .
H10A H 1.0198 1.0854 0.4406 0.050 Uiso 1 1 calc R
C11 C 0.9125(3) 1.1838(4) 0.3751(2) 0.0451(10) Uani 1 1 d .
H11A H 0.9059 1.2540 0.3804 0.054 Uiso 1 1 calc R
C12 C 0.8550(3) 1.1815(4) 0.3312(2) 0.0431(10) Uani 1 1 d .
H12A H 0.8104 1.2500 0.3059 0.052 Uiso 1 1 calc R
C13 C 0.8627(3) 1.0792(3) 0.32426(18) 0.0327(8) Uani 1 1 d .
H13A H 0.8231 1.0776 0.2944 0.039 Uiso 1 1 calc R
C14 C 1.0970(3) 0.6026(3) 0.28045(16) 0.0261(7) Uani 1 1 d .
C15 C 1.0631(3) 0.5423(3) 0.33788(16) 0.0285(7) Uani 1 1 d .
H15A H 0.9865 0.5680 0.3548 0.034 Uiso 1 1 calc R
C16 C 1.1400(3) 0.4462(3) 0.37005(18) 0.0338(8) Uani 1 1 d .
H16A H 1.1162 0.4059 0.4090 0.041 Uiso 1 1 calc R
C17 C 1.2516(3) 0.4086(3) 0.34558(18) 0.0371(9) Uani 1 1 d .
H17A H 1.3047 0.3425 0.3679 0.045 Uiso 1 1 calc R
C18 C 1.2864(3) 0.4666(3) 0.28895(18) 0.0351(8) Uani 1 1 d .
H18A H 1.3634 0.4408 0.2726 0.042 Uiso 1 1 calc R
C19 C 1.2092(3) 0.5629(3) 0.25574(17) 0.0307(8) Uani 1 1 d .
H19A H 1.2331 0.6014 0.2162 0.037 Uiso 1 1 calc R
C20 C 1.0545(3) 0.7738(3) 0.16361(16) 0.0276(7) Uani 1 1 d .
C21 C 1.0180(3) 0.7654(3) 0.11274(18) 0.0372(9) Uani 1 1 d .
H21A H 0.9637 0.7333 0.1193 0.045 Uiso 1 1 calc R
C22 C 1.0609(4) 0.8040(4) 0.05210(19) 0.0465(10) Uani 1 1 d .
H22A H 1.0359 0.7980 0.0174 0.056 Uiso 1 1 calc R
C23 C 1.1394(3) 0.8507(4) 0.04213(19) 0.0447(10) Uani 1 1 d .
H23A H 1.1676 0.8780 0.0007 0.054 Uiso 1 1 calc R
C24 C 1.1769(3) 0.8580(3) 0.09226(18) 0.0395(9) Uani 1 1 d .
H24A H 1.2320 0.8892 0.0853 0.047 Uiso 1 1 calc R
C25 C 1.1349(3) 0.8201(3) 0.15291(17) 0.0315(8) Uani 1 1 d .
H25A H 1.1611 0.8258 0.1873 0.038 Uiso 1 1 calc R
C26 C 0.6824(4) 0.7384(4) 0.4849(2) 0.0552(13) Uani 1 1 d .
H26A H 0.7486 0.6806 0.5043 0.083 Uiso 1 1 calc R
H26B H 0.6650 0.7099 0.4546 0.083 Uiso 1 1 calc R
H26C H 0.6184 0.7567 0.5173 0.083 Uiso 1 1 calc R
C27 C 0.5774(4) 0.9809(5) 0.4170(2) 0.0603(14) Uani 1 1 d .
H27A H 0.5472 0.9541 0.3916 0.090 Uiso 1 1 calc R
H27B H 0.5922 1.0475 0.3916 0.090 Uiso 1 1 calc R
H27C H 0.5229 1.0010 0.4533 0.090 Uiso 1 1 calc R
C28 C 0.7599(4) 0.9095(5) 0.5003(2) 0.0596(14) Uani 1 1 d .
H28A H 0.8333 0.8525 0.5114 0.089 Uiso 1 1 calc R
H28B H 0.7059 0.9160 0.5381 0.089 Uiso 1 1 calc R
H28C H 0.7664 0.9824 0.4811 0.089 Uiso 1 1 calc R
C29 C 0.9971(4) 0.4905(4) 0.2028(2) 0.0541(12) Uani 1 1 d .
H29A H 1.0277 0.5293 0.1637 0.081 Uiso 1 1 calc R
H29B H 0.9804 0.4317 0.1944 0.081 Uiso 1 1 calc R
H29C H 1.0522 0.4560 0.2329 0.081 Uiso 1 1 calc R
C30 C 0.7552(4) 0.6448(4) 0.1836(3) 0.0607(14) Uani 1 1 d .
H30A H 0.6851 0.6966 0.2017 0.091 Uiso 1 1 calc R
H30B H 0.7432 0.5804 0.1790 0.091 Uiso 1 1 calc R
H30C H 0.7789 0.6843 0.1424 0.091 Uiso 1 1 calc R
C31 C 0.8159(4) 0.5193(4) 0.3137(3) 0.0625(14) Uani 1 1 d .
H31A H 0.7554 0.5746 0.3352 0.094 Uiso 1 1 calc R
H31B H 0.8785 0.4777 0.3391 0.094 Uiso 1 1 calc R
H31C H 0.7882 0.4665 0.3074 0.094 Uiso 1 1 calc R
C32 C 0.4743(3) 0.8826(3) 0.30022(18) 0.0316(8) Uani 1 1 d .
C33 C 0.4310(3) 0.8269(3) 0.36479(18) 0.0353(9) Uani 1 1 d .
C34 C 0.3291(3) 0.8812(4) 0.3978(2) 0.0432(10) Uani 1 1 d .
H34A H 0.2819 0.9554 0.3794 0.052 Uiso 1 1 calc R
C35 C 0.2953(4) 0.8292(5) 0.4569(2) 0.0527(12) Uani 1 1 d .
H35A H 0.2251 0.8678 0.4783 0.063 Uiso 1 1 calc R
C36 C 0.3612(4) 0.7240(5) 0.4846(2) 0.0543(13) Uani 1 1 d .
H36A H 0.3381 0.6897 0.5256 0.065 Uiso 1 1 calc R
C37 C 0.4636(4) 0.6659(5) 0.4525(2) 0.0561(13) Uani 1 1 d .
H37A H 0.5099 0.5917 0.4713 0.067 Uiso 1 1 calc R
C38 C 0.4967(3) 0.7183(4) 0.39246(19) 0.0431(10) Uani 1 1 d .
H38A H 0.5655 0.6786 0.3703 0.052 Uiso 1 1 calc R
C39 C 0.4607(3) 0.8399(3) 0.24732(18) 0.0319(8) Uani 1 1 d .
C40 C 0.4162(3) 0.7594(3) 0.25706(18) 0.0371(9) Uani 1 1 d .
H40A H 0.3902 0.7292 0.2984 0.045 Uiso 1 1 calc R
C41 C 0.4089(3) 0.7217(4) 0.2069(2) 0.0425(10) Uani 1 1 d .
H41A H 0.3788 0.6656 0.2146 0.051 Uiso 1 1 calc R
C42 C 0.4444(4) 0.7649(4) 0.1472(2) 0.0481(11) Uani 1 1 d .
H42A H 0.4394 0.7390 0.1133 0.058 Uiso 1 1 calc R
C43 C 0.4879(4) 0.8466(4) 0.1362(2) 0.0480(11) Uani 1 1 d .
H43A H 0.5120 0.8777 0.0946 0.058 Uiso 1 1 calc R
C44 C 0.4963(3) 0.8832(3) 0.18562(19) 0.0395(9) Uani 1 1 d .
H44A H 0.5270 0.9389 0.1775 0.047 Uiso 1 1 calc R
C45 C 0.4145(3) 1.0140(3) 0.2856(2) 0.0400(9) Uani 1 1 d .
H45A H 0.4680 1.0434 0.2556 0.048 Uiso 1 1 calc R
H45B H 0.4065 1.0372 0.3249 0.048 Uiso 1 1 calc R
C46 C 0.2936(4) 1.1742(5) 0.1710(3) 0.0739(17) Uani 1 1 d .
H46A H 0.2205 1.2208 0.1556 0.111 Uiso 1 1 calc R
H46B H 0.3387 1.1206 0.1445 0.111 Uiso 1 1 calc R
H46C H 0.3326 1.2227 0.1699 0.111 Uiso 1 1 calc R
C47 C 0.1863(4) 1.2005(4) 0.3024(3) 0.0585(13) Uani 1 1 d .
H47A H 0.1110 1.2415 0.2891 0.088 Uiso 1 1 calc R
H47B H 0.2218 1.2539 0.2972 0.088 Uiso 1 1 calc R
H47C H 0.1808 1.1616 0.3466 0.088 Uiso 1 1 calc R
C48 C 0.1923(3) 1.0096(4) 0.2536(2) 0.0465(10) Uani 1 1 d .
H48A H 0.1167 1.0601 0.2428 0.070 Uiso 1 1 calc R
H48B H 0.1872 0.9609 0.2952 0.070 Uiso 1 1 calc R
H48C H 0.2308 0.9630 0.2226 0.070 Uiso 1 1 calc R
C49 C 0.6915(3) 1.1126(3) 0.16695(17) 0.0326(8) Uani 1 1 d .
C50 C 0.7875(3) 1.1539(3) 0.14965(16) 0.0309(8) Uani 1 1 d .
C51 C 0.8999(3) 1.0949(3) 0.13272(18) 0.0364(9) Uani 1 1 d .
H51A H 0.9253 1.0208 0.1263 0.044 Uiso 1 1 calc R
C52 C 0.9747(3) 1.1466(4) 0.1253(2) 0.0445(10) Uani 1 1 d .
H52A H 1.0522 1.1076 0.1133 0.053 Uiso 1 1 calc R
C53 C 0.9376(4) 1.2537(4) 0.1351(2) 0.0492(11) Uani 1 1 d .
H53A H 0.9901 1.2872 0.1306 0.059 Uiso 1 1 calc R
C54 C 0.8248(3) 1.3134(4) 0.1515(2) 0.0434(10) Uani 1 1 d .
H54A H 0.7996 1.3872 0.1582 0.052 Uiso 1 1 calc R
C55 C 0.7491(3) 1.2627(3) 0.15802(18) 0.0360(9) Uani 1 1 d .
C56 C 0.6240(3) 1.3056(3) 0.17719(18) 0.0330(8) Uani 1 1 d .
C57 C 0.6694(3) 1.0784(3) 0.11363(16) 0.0297(8) Uani 1 1 d .
C58 C 0.7374(3) 0.9735(3) 0.10098(18) 0.0375(9) Uani 1 1 d .
H58A H 0.7958 0.9237 0.1261 0.045 Uiso 1 1 calc R
C59 C 0.7215(4) 0.9401(3) 0.05230(19) 0.0399(9) Uani 1 1 d .
H59A H 0.7691 0.8679 0.0443 0.048 Uiso 1 1 calc R
C60 C 0.6363(3) 1.0115(4) 0.01509(18) 0.0388(9) Uani 1 1 d .
H60A H 0.6254 0.9888 -0.0184 0.047 Uiso 1 1 calc R
C61 C 0.5683(3) 1.1152(3) 0.02761(18) 0.0367(9) Uani 1 1 d .
H61A H 0.5093 1.1640 0.0027 0.044 Uiso 1 1 calc R
C62 C 0.5841(3) 1.1503(3) 0.07598(17) 0.0314(8) Uani 1 1 d .
H62A H 0.5370 1.2230 0.0834 0.038 Uiso 1 1 calc R
C63 C 0.5535(3) 1.4061(3) 0.13005(19) 0.0398(9) Uani 1 1 d .
C64 C 0.5978(4) 1.4748(4) 0.0827(2) 0.0524(11) Uani 1 1 d .
H64A H 0.6762 1.4571 0.0769 0.063 Uiso 1 1 calc R
C65 C 0.5286(5) 1.5694(4) 0.0436(2) 0.0631(14) Uani 1 1 d .
H65A H 0.5599 1.6158 0.0115 0.076 Uiso 1 1 calc R
C66 C 0.4141(5) 1.5952(4) 0.0520(2) 0.0610(13) Uani 1 1 d .
H66A H 0.3667 1.6600 0.0258 0.073 Uiso 1 1 calc R
C67 C 0.3690(4) 1.5273(4) 0.0979(2) 0.0515(11) Uani 1 1 d .
H67A H 0.2907 1.5444 0.1031 0.062 Uiso 1 1 calc R
C68 C 0.4388(4) 1.4331(4) 0.1371(2) 0.0447(10) Uani 1 1 d .
H68A H 0.4072 1.3868 0.1691 0.054 Uiso 1 1 calc R
C69 C 0.5953(3) 1.3339(3) 0.24127(19) 0.0375(9) Uani 1 1 d .
C70 C 0.5883(3) 1.4371(3) 0.2471(2) 0.0387(9) Uani 1 1 d .
H70A H 0.6012 1.4901 0.2108 0.046 Uiso 1 1 calc R
C71 C 0.5629(3) 1.4630(4) 0.3050(2) 0.0467(10) Uani 1 1 d .
H71A H 0.5587 1.5337 0.3082 0.056 Uiso 1 1 calc R
C72 C 0.5435(3) 1.3877(4) 0.3584(2) 0.0476(11) Uani 1 1 d .
H72A H 0.5253 1.4065 0.3981 0.057 Uiso 1 1 calc R
C73 C 0.5508(3) 1.2847(4) 0.3535(2) 0.0453(10) Uani 1 1 d .
H73A H 0.5383 1.2322 0.3902 0.054 Uiso 1 1 calc R
C74 C 0.5764(3) 1.2568(3) 0.29538(19) 0.0390(9) Uani 1 1 d .
H74A H 0.5810 1.1857 0.2925 0.047 Uiso 1 1 calc R

loop_
_atom_site_aniso_label
_atom_site_aniso_U_11
_atom_site_aniso_U_22
_atom_site_aniso_U_33
_atom_site_aniso_U_23
_atom_site_aniso_U_13
_atom_site_aniso_U_12
Y1 0.01652(14) 0.02640(16) 0.02559(15) -0.00143(11) -0.00532(10) -0.00855(11)
P1 0.0179(4) 0.0259(4) 0.0253(4) -0.0012(3) -0.0049(3) -0.0104(3)
P2 0.0175(4) 0.0233(4) 0.0258(4) -0.0001(3) -0.0037(3) -0.0083(3)
Si1 0.0218(5) 0.0507(6) 0.0264(5) -0.0077(4) -0.0017(4) -0.0133(4)
Si2 0.0304(5) 0.0226(5) 0.0669(7) -0.0064(5) -0.0179(5) -0.0090(4)
Si3 0.0292(5) 0.0381(6) 0.0572(7) -0.0032(5) -0.0109(5) -0.0117(5)
O1 0.0190(12) 0.0393(15) 0.0411(14) -0.0063(11) -0.0058(10) -0.0129(11)
O2 0.0308(13) 0.0285(13) 0.0307(13) 0.0019(10) -0.0088(10) -0.0057(11)
O3 0.0265(13) 0.0312(14) 0.0415(15) -0.0077(11) -0.0052(11) -0.0072(11)
N1 0.0187(13) 0.0287(15) 0.0269(14) -0.0022(12) -0.0043(11) -0.0094(12)
N2 0.0178(13) 0.0245(15) 0.0353(16) -0.0008(12) -0.0063(11) -0.0086(11)
C1 0.0180(15) 0.0226(17) 0.0266(17) 0.0022(13) -0.0040(13) -0.0085(13)
C2 0.0244(17) 0.0304(19) 0.0278(17) -0.0042(14) -0.0069(13) -0.0129(15)
C3 0.0245(18) 0.043(2) 0.0307(19) 0.0018(16) -0.0064(14) -0.0137(16)
C4 0.036(2) 0.051(3) 0.031(2) 0.0108(18) -0.0106(16) -0.0190(19)
C5 0.030(2) 0.045(2) 0.042(2) 0.0066(18) -0.0183(17) -0.0134(17)
C6 0.0233(17) 0.034(2) 0.042(2) -0.0022(16) -0.0096(15) -0.0125(15)
C7 0.0247(17) 0.0306(19) 0.0333(19) -0.0006(15) -0.0072(14) -0.0144(15)
C8 0.0219(16) 0.0312(19) 0.0316(18) -0.0056(15) -0.0033(14) -0.0129(14)
C9 0.0316(19) 0.035(2) 0.037(2) -0.0044(16) -0.0097(16) -0.0146(16)
C10 0.043(2) 0.047(2) 0.047(2) -0.0143(19) -0.0093(18) -0.023(2)
C11 0.041(2) 0.040(2) 0.063(3) -0.017(2) -0.009(2) -0.0176(19)
C12 0.037(2) 0.035(2) 0.057(3) -0.0086(19) -0.0138(19) -0.0103(18)
C13 0.0261(18) 0.0278(19) 0.044(2) -0.0088(16) -0.0108(15) -0.0068(15)
C14 0.0239(17) 0.0253(18) 0.0295(18) -0.0023(14) -0.0062(13) -0.0108(14)
C15 0.0231(17) 0.0272(18) 0.0338(19) -0.0016(15) -0.0027(14) -0.0120(14)
C16 0.034(2) 0.030(2) 0.034(2) 0.0034(15) -0.0076(15) -0.0146(16)
C17 0.034(2) 0.031(2) 0.041(2) 0.0022(17) -0.0140(16) -0.0087(16)
C18 0.0233(18) 0.030(2) 0.044(2) -0.0041(16) -0.0059(15) -0.0049(15)
C19 0.0237(17) 0.0301(19) 0.0351(19) -0.0016(15) -0.0039(14) -0.0109(15)
C20 0.0215(16) 0.0264(18) 0.0276(17) -0.0020(14) -0.0041(13) -0.0043(14)
C21 0.032(2) 0.042(2) 0.036(2) -0.0090(17) -0.0048(16) -0.0117(17)
C22 0.049(2) 0.054(3) 0.030(2) -0.0071(19) -0.0103(18) -0.013(2)
C23 0.036(2) 0.052(3) 0.031(2) 0.0009(18) 0.0012(17) -0.0115(19)
C24 0.0272(19) 0.039(2) 0.039(2) 0.0000(17) 0.0011(16) -0.0085(17)
C25 0.0234(17) 0.032(2) 0.0319(19) -0.0030(15) -0.0019(14) -0.0071(15)
C26 0.047(3) 0.085(4) 0.033(2) 0.008(2) -0.0029(19) -0.041(3)
C27 0.039(2) 0.077(4) 0.043(3) -0.019(2) -0.0032(19) 0.002(2)
C28 0.044(3) 0.102(4) 0.049(3) -0.042(3) 0.006(2) -0.033(3)
C29 0.047(3) 0.040(3) 0.079(3) -0.018(2) -0.024(2) -0.009(2)
C30 0.055(3) 0.033(2) 0.105(4) -0.014(2) -0.041(3) -0.013(2)
C31 0.053(3) 0.035(2) 0.098(4) 0.005(2) -0.010(3) -0.029(2)
C32 0.0197(17) 0.037(2) 0.043(2) -0.0085(16) -0.0059(15) -0.0146(15)
C33 0.0290(19) 0.045(2) 0.041(2) -0.0088(18) -0.0097(16) -0.0203(17)
C34 0.039(2) 0.055(3) 0.047(2) -0.018(2) -0.0004(18) -0.027(2)
C35 0.049(3) 0.077(4) 0.049(3) -0.023(2) -0.002(2) -0.037(3)
C36 0.055(3) 0.095(4) 0.030(2) -0.004(2) -0.005(2) -0.051(3)
C37 0.050(3) 0.074(3) 0.052(3) 0.012(2) -0.025(2) -0.038(3)
C38 0.034(2) 0.060(3) 0.044(2) -0.002(2) -0.0082(17) -0.030(2)
C39 0.0192(16) 0.031(2) 0.042(2) -0.0048(16) -0.0091(15) -0.0059(15)
C40 0.0315(19) 0.042(2) 0.038(2) -0.0008(17) -0.0083(16) -0.0175(17)
C41 0.034(2) 0.044(2) 0.054(3) -0.008(2) -0.0112(18) -0.0181(18)
C42 0.043(2) 0.059(3) 0.047(3) -0.011(2) -0.0137(19) -0.020(2)
C43 0.040(2) 0.063(3) 0.036(2) 0.000(2) -0.0103(18) -0.020(2)
C44 0.032(2) 0.041(2) 0.044(2) 0.0030(18) -0.0105(17) -0.0178(18)
C45 0.0235(18) 0.041(2) 0.058(3) -0.0111(19) -0.0091(17) -0.0131(17)
C46 0.046(3) 0.073(4) 0.076(4) 0.022(3) -0.018(3) -0.019(3)
C47 0.041(3) 0.046(3) 0.088(4) -0.017(3) -0.016(2) -0.011(2)
C48 0.030(2) 0.045(2) 0.067(3) -0.013(2) -0.0154(19) -0.0116(18)
C49 0.0267(18) 0.032(2) 0.0317(19) -0.0025(15) -0.0049(14) -0.0070(15)
C50 0.0313(19) 0.031(2) 0.0283(18) -0.0020(15) -0.0053(14) -0.0126(16)
C51 0.032(2) 0.036(2) 0.037(2) -0.0055(17) -0.0056(16) -0.0103(17)
C52 0.029(2) 0.055(3) 0.049(2) -0.011(2) -0.0061(17) -0.0146(19)
C53 0.037(2) 0.052(3) 0.065(3) -0.023(2) 0.002(2) -0.021(2)
C54 0.038(2) 0.041(2) 0.055(3) -0.013(2) -0.0033(19) -0.0189(19)
C55 0.0303(19) 0.038(2) 0.037(2) -0.0049(17) -0.0054(16) -0.0122(17)
C56 0.0302(19) 0.0286(19) 0.039(2) -0.0056(16) -0.0041(15) -0.0119(16)
C57 0.0329(19) 0.0247(18) 0.0295(18) 0.0008(14) -0.0051(15) -0.0129(15)
C58 0.040(2) 0.031(2) 0.037(2) -0.0006(16) -0.0121(17) -0.0108(17)
C59 0.050(2) 0.031(2) 0.039(2) -0.0059(17) -0.0040(18) -0.0175(18)
C60 0.043(2) 0.050(3) 0.031(2) -0.0061(17) -0.0036(16) -0.027(2)
C61 0.036(2) 0.038(2) 0.036(2) -0.0010(16) -0.0094(16) -0.0148(17)
C62 0.0319(19) 0.0274(19) 0.0325(19) -0.0006(15) -0.0044(15) -0.0128(15)
C63 0.040(2) 0.036(2) 0.039(2) -0.0062(17) -0.0068(17) -0.0114(18)
C64 0.053(3) 0.045(3) 0.047(3) -0.001(2) -0.005(2) -0.013(2)
C65 0.075(4) 0.047(3) 0.050(3) 0.002(2) -0.011(2) -0.014(3)
C66 0.072(4) 0.043(3) 0.049(3) -0.003(2) -0.023(2) -0.002(2)
C67 0.044(2) 0.045(3) 0.052(3) -0.015(2) -0.016(2) 0.004(2)
C68 0.041(2) 0.042(2) 0.041(2) -0.0065(19) -0.0106(18) -0.0062(19)
C69 0.0248(18) 0.036(2) 0.041(2) -0.0039(17) -0.0090(16) -0.0024(16)
C70 0.034(2) 0.034(2) 0.049(2) -0.0083(18) -0.0110(17) -0.0109(17)
C71 0.037(2) 0.047(3) 0.057(3) -0.018(2) -0.0163(19) -0.0065(19)
C72 0.039(2) 0.051(3) 0.047(3) -0.021(2) -0.0137(19) 0.000(2)
C73 0.037(2) 0.049(3) 0.038(2) -0.0066(19) -0.0100(17) -0.0044(19)
C74 0.033(2) 0.035(2) 0.040(2) -0.0042(17) -0.0114(17) -0.0048(17)

loop_
_atom_type_symbol
_atom_type_description
_atom_type_scat_dispersion_real
_atom_type_scat_dispersion_imag
_atom_type_scat_source
C C 0.0181 0.0091 'International Tables Vol C Tables 4.2.6.8 and 6.1.1.4'
H H 0.0000 0.0000 'International Tables Vol C Tables 4.2.6.8 and 6.1.1.4'
N N 0.0311 0.0180 'International Tables Vol C Tables 4.2.6.8 and 6.1.1.4'
O O 0.0492 0.0322 'International Tables Vol C Tables 4.2.6.8 and 6.1.1.4'
Si Si 0.2541 0.3302 'International Tables Vol C Tables 4.2.6.8 and 6.1.1.4'
P P 0.2955 0.4335 'International Tables Vol C Tables 4.2.6.8 and 6.1.1.4'
Y Y -0.2670 2.0244 'International Tables Vol C Tables 4.2.6.8 and 6.1.1.4'

loop_
_geom_angle_atom_site_label_1
_geom_angle_atom_site_label_2
_geom_angle_atom_site_label_3
_geom_angle
O1 Y1 O2 103.22(10)
O1 Y1 N2 108.75(10)
O2 Y1 N2 117.57(10)
O1 Y1 N1 108.04(10)
O2 Y1 N1 118.34(10)
N2 Y1 N1 100.56(10)
O1 Y1 C1 166.60(10)
O2 Y1 C1 90.15(10)
N2 Y1 C1 64.67(10)
N1 Y1 C1 63.70(9)
N1 P1 C1 108.31(15)
N1 P1 C2 113.10(15)
C1 P1 C2 112.69(16)
N1 P1 C8 112.01(15)
C1 P1 C8 106.04(16)
C2 P1 C8 104.47(16)
N2 P2 C1 109.43(15)
N2 P2 C14 109.45(15)
C1 P2 C14 113.67(16)
N2 P2 C20 113.48(16)
C1 P2 C20 103.84(16)
C14 P2 C20 106.96(16)
N1 Si1 C28 114.29(17)
N1 Si1 C26 109.29(19)
C28 Si1 C26 108.6(2)
N1 Si1 C27 106.31(17)
C28 Si1 C27 110.1(2)
C26 Si1 C27 108.1(2)
N2 Si2 C30 108.01(17)
N2 Si2 C29 114.26(18)
C30 Si2 C29 109.3(2)
N2 Si2 C31 109.1(2)
C30 Si2 C31 107.8(2)
C29 Si2 C31 108.1(2)
C48 Si3 C47 108.8(2)
C48 Si3 C46 107.6(3)
C47 Si3 C46 107.9(3)
C48 Si3 C45 116.54(19)
C47 Si3 C45 106.6(2)
C46 Si3 C45 109.1(2)
C32 O1 Y1 158.3(2)
C49 O2 Y1 164.6(2)
C49 O3 C56 113.1(3)
P1 N1 Si1 132.44(18)
P1 N1 Y1 101.53(13)
Si1 N1 Y1 121.75(13)
P2 N2 Si2 129.66(18)
P2 N2 Y1 100.91(14)
Si2 N2 Y1 128.75(14)
P1 C1 P2 126.86(19)
P1 C1 Y1 85.46(12)
P2 C1 Y1 84.48(12)
C3 C2 C7 119.3(3)
C3 C2 P1 122.5(3)
C7 C2 P1 118.2(3)
C2 C3 C4 120.0(3)
C5 C4 C3 120.1(3)
C4 C5 C6 120.2(3)
C5 C6 C7 120.2(3)
C6 C7 C2 120.3(3)
C9 C8 C13 119.6(3)
C9 C8 P1 122.1(3)
C13 C8 P1 118.2(3)
C10 C9 C8 120.3(4)
C11 C10 C9 119.8(4)
C10 C11 C12 120.2(4)
C13 C12 C11 119.9(4)
C12 C13 C8 120.2(3)
C19 C14 C15 119.0(3)
C19 C14 P2 123.0(3)
C15 C14 P2 118.0(3)
C16 C15 C14 120.7(3)
C15 C16 C17 119.9(3)
C18 C17 C16 120.3(3)
C17 C18 C19 120.3(3)
C18 C19 C14 119.9(3)
C21 C20 C25 119.0(3)
C21 C20 P2 120.2(3)
C25 C20 P2 120.7(3)
C20 C21 C22 120.0(4)
C23 C22 C21 120.5(4)
C24 C23 C22 119.8(4)
C23 C24 C25 120.5(4)
C24 C25 C20 120.2(4)
O1 C32 C33 107.3(3)
O1 C32 C39 107.0(3)
C33 C32 C39 112.1(3)
O1 C32 C45 109.4(3)
C33 C32 C45 112.4(3)
C39 C32 C45 108.3(3)
C38 C33 C34 118.0(4)
C38 C33 C32 118.8(3)
C34 C33 C32 123.2(4)
C35 C34 C33 121.2(4)
C36 C35 C34 120.8(5)
C35 C36 C37 119.7(4)
C38 C37 C36 119.3(5)
C33 C38 C37 121.0(4)
C40 C39 C44 117.5(4)
C40 C39 C32 123.7(3)
C44 C39 C32 118.8(3)
C39 C40 C41 121.0(4)
C42 C41 C40 120.4(4)
C41 C42 C43 119.5(4)
C44 C43 C42 120.2(4)
C43 C44 C39 121.3(4)
C32 C45 Si3 123.8(3)
O2 C49 O3 110.1(3)
O2 C49 C50 111.2(3)
O3 C49 C50 103.1(3)
O2 C49 C57 110.3(3)
O3 C49 C57 108.1(3)
C50 C49 C57 113.7(3)
C51 C50 C55 121.4(3)
C51 C50 C49 128.5(3)
C55 C50 C49 109.9(3)
C50 C51 C52 118.4(4)
C53 C52 C51 120.6(4)
C52 C53 C54 121.0(4)
C53 C54 C55 118.6(4)
C50 C55 C54 119.9(4)
C50 C55 C56 110.0(3)
C54 C55 C56 129.9(4)
O3 C56 C55 103.6(3)
O3 C56 C69 109.8(3)
C55 C56 C69 111.2(3)
O3 C56 C63 106.9(3)
C55 C56 C63 115.3(3)
C69 C56 C63 109.7(3)
C58 C57 C62 118.6(3)
C58 C57 C49 119.2(3)
C62 C57 C49 122.2(3)
C59 C58 C57 121.0(4)
C58 C59 C60 120.4(4)
C61 C60 C59 118.9(4)
C60 C61 C62 121.3(4)
C61 C62 C57 119.8(4)
C68 C63 C64 118.3(4)
C68 C63 C56 118.2(4)
C64 C63 C56 123.4(4)
C63 C64 C65 121.0(5)
C66 C65 C64 119.6(5)
C67 C66 C65 120.3(4)
C66 C67 C68 119.7(5)
C63 C68 C67 121.1(4)
C70 C69 C74 118.8(4)
C70 C69 C56 120.2(4)
C74 C69 C56 121.0(4)
C71 C70 C69 120.6(4)
C70 C71 C72 120.9(4)
C71 C72 C73 119.2(4)
C72 C73 C74 120.8(4)
C73 C74 C69 119.7(4)

loop_
_geom_bond_atom_site_label_1
_geom_bond_atom_site_label_2
_geom_bond_distance
Y1 O1 2.058(2)
Y1 O2 2.078(2)
Y1 N2 2.350(3)
Y1 N1 2.366(3)
Y1 C1 2.726(3)
P1 N1 1.603(3)
P1 C1 1.732(3)
P1 C2 1.817(3)
P1 C8 1.820(4)
P2 N2 1.609(3)
P2 C1 1.739(4)
P2 C14 1.815(3)
P2 C20 1.823(3)
Si1 N1 1.736(3)
Si1 C28 1.852(4)
Si1 C26 1.857(5)
Si1 C27 1.868(5)
Si2 N2 1.738(3)
Si2 C30 1.851(5)
Si2 C29 1.872(5)
Si2 C31 1.878(5)
Si3 C48 1.865(4)
Si3 C47 1.868(5)
Si3 C46 1.879(5)
Si3 C45 1.911(4)
O1 C32 1.415(4)
O2 C49 1.375(4)
O3 C49 1.448(4)
O3 C56 1.455(4)
C2 C3 1.387(5)
C2 C7 1.400(5)
C3 C4 1.399(5)
C4 C5 1.380(5)
C5 C6 1.382(5)
C6 C7 1.382(5)
C8 C9 1.390(5)
C8 C13 1.393(5)
C9 C10 1.389(6)
C10 C11 1.388(6)
C11 C12 1.390(6)
C12 C13 1.386(6)
C14 C19 1.391(5)
C14 C15 1.400(5)
C15 C16 1.377(5)
C16 C17 1.382(5)
C17 C18 1.379(5)
C18 C19 1.390(5)
C20 C21 1.388(5)
C20 C25 1.393(5)
C21 C22 1.393(6)
C22 C23 1.375(6)
C23 C24 1.373(6)
C24 C25 1.386(5)
C32 C33 1.534(5)
C32 C39 1.536(5)
C32 C45 1.564(5)
C33 C38 1.382(6)
C33 C34 1.392(6)
C34 C35 1.382(6)
C35 C36 1.354(7)
C36 C37 1.401(7)
C37 C38 1.396(6)
C39 C40 1.380(5)
C39 C44 1.398(5)
C40 C41 1.402(6)
C41 C42 1.362(6)
C42 C43 1.382(6)
C43 C44 1.382(6)
C49 C50 1.526(5)
C49 C57 1.526(5)
C50 C51 1.383(5)
C50 C55 1.383(5)
C51 C52 1.390(6)
C52 C53 1.378(6)
C53 C54 1.387(6)
C54 C55 1.395(5)
C55 C56 1.509(5)
C56 C69 1.522(6)
C56 C63 1.536(5)
C57 C58 1.386(5)
C57 C62 1.398(5)
C58 C59 1.383(6)
C59 C60 1.390(6)
C60 C61 1.373(6)
C61 C62 1.391(5)
C63 C68 1.387(6)
C63 C64 1.390(6)
C64 C65 1.396(6)
C65 C66 1.386(7)
C66 C67 1.375(7)
C67 C68 1.399(6)
C69 C70 1.393(6)
C69 C74 1.401(6)
C70 C71 1.379(6)
C71 C72 1.380(6)
C72 C73 1.380(6)
C73 C74 1.395(6)
